data_4084469
loop_
_publ_author_name
'Laskowski, Nadine'
'Junold, Konstantin'
'Kupper, Claudia'
'Baus, Johannes A.'
'Burschka, Christian'
'Tacke, Reinhold'

_publ_section_title
;
 Bis[N,N&#x2032;-diisopropylbenzamidinato(&#x2212;)]silicon(II):
 Cycloaddition Reactions with Organic 1,3-Dienes and 1,2-Diketones
;
_journal_issue 21
_journal_name_full Organometallics
_journal_page_first 6141
_journal_paper_doi 10.1021/om500787k
_journal_volume 33
_journal_year 2014
_chemical_formula_moiety 'C44 H56 N4 Si'
_chemical_formula_sum 'C44 H56 N4 Si'
_chemical_formula_weight 669.01
_chemical_name_systematic
;
 ?
;
_space_group_crystal_system triclinic
_space_group_IT_number 2
_space_group_name_Hall '-P 1'
_space_group_name_H-M_alt 'P -1'
_symmetry_space_group_name_Hall '-P 1'
_symmetry_space_group_name_H-M 'P -1'
_atom_sites_solution_hydrogens geom
_audit_creation_method SHELXL-2013
_cell_angle_alpha 85.02(2)
_cell_angle_beta 79.32(2)
_cell_angle_gamma 69.00(2)
_cell_formula_units_Z 2
_cell_length_a 10.224(2)
_cell_length_b 10.304(2)
_cell_length_c 20.956(4)
_cell_measurement_reflns_used 5000
_cell_measurement_temperature 173(2)
_cell_measurement_theta_max 29.1
_cell_measurement_theta_min 2.55
_cell_volume 2024.8(7)
_computing_cell_refinement Stoe-IPDS
_computing_data_collection Stoe-IPDS
_computing_data_reduction Stoe-IPDS
_computing_molecular_graphics 'ORTEP & POV-Ray'
_computing_publication_material 'Bruker SHELXTL'
_computing_structure_refinement 'SHELXL-2013 (Sheldrick, 2013)'
_computing_structure_solution 'SHELXS-2013 (Sheldrick, 2013)'
_diffrn_ambient_temperature 173(2)
_diffrn_measured_fraction_theta_full 0.936
_diffrn_measured_fraction_theta_max 0.936
_diffrn_measurement_device_type image_plate_Stoe-IPDS
_diffrn_measurement_method 'omega scan'
_diffrn_radiation_monochromator graphite
_diffrn_radiation_source 'fine-focus sealed tube'
_diffrn_radiation_type MoK\a
_diffrn_radiation_wavelength 0.71073
_diffrn_reflns_av_R_equivalents 0.0473
_diffrn_reflns_av_unetI/netI 0.0493
_diffrn_reflns_Laue_measured_fraction_full 0.936
_diffrn_reflns_Laue_measured_fraction_max 0.936
_diffrn_reflns_limit_h_max 12
_diffrn_reflns_limit_h_min -12
_diffrn_reflns_limit_k_max 12
_diffrn_reflns_limit_k_min -12
_diffrn_reflns_limit_l_max 25
_diffrn_reflns_limit_l_min -25
_diffrn_reflns_number 20489
_diffrn_reflns_point_group_measured_fraction_full 0.936
_diffrn_reflns_point_group_measured_fraction_max 0.936
_diffrn_reflns_theta_full 26.000
_diffrn_reflns_theta_max 26.022
_diffrn_reflns_theta_min 2.478
_exptl_absorpt_coefficient_mu 0.092
_exptl_absorpt_correction_type none
_exptl_crystal_colour colourless
_exptl_crystal_density_diffrn 1.097
_exptl_crystal_description block
_exptl_crystal_F_000 724
_exptl_crystal_size_max 0.700
_exptl_crystal_size_mid 0.500
_exptl_crystal_size_min 0.300
_refine_diff_density_max 0.327
_refine_diff_density_min -0.298
_refine_diff_density_rms 0.039
_refine_ls_extinction_method none
_refine_ls_goodness_of_fit_ref 1.023
_refine_ls_hydrogen_treatment constr
_refine_ls_matrix_type full
_refine_ls_number_parameters 509
_refine_ls_number_reflns 7475
_refine_ls_number_restraints 0
_refine_ls_restrained_S_all 1.023
_refine_ls_R_factor_all 0.0667
_refine_ls_R_factor_gt 0.0416
_refine_ls_shift/su_max 0.000
_refine_ls_shift/su_mean 0.000
_refine_ls_structure_factor_coef Fsqd
_refine_ls_weighting_details 'w=1/[\s^2^(Fo^2^)+(0.0562P)^2^+0.3179P] where P=(Fo^2^+2Fc^2^)/3'
_refine_ls_weighting_scheme calc
_refine_ls_wR_factor_gt 0.1012
_refine_ls_wR_factor_ref 0.1167
_reflns_Friedel_coverage 0.000
_reflns_number_gt 5150
_reflns_number_total 7475
_reflns_threshold_expression 'I > 2\s(I)'
_cod_data_source_file om500787k_si_002.cif
_cod_data_source_block LAS30C
_cod_depositor_comments 'Adding full bibliography for 4084466--4084473.cif.'
_cod_original_cell_volume 2024.7(8)
_cod_database_code 4084469
_shelx_space_group_comment
;
The symmetry employed for this shelxl refinement is uniquely defined
by the following loop, which should always be used as a source of
symmetry information in preference to the above space-group names.
They are only intended as comments.
;
_shelx_estimated_absorpt_t_min 0.939
_shelx_estimated_absorpt_t_max 0.973
_shelxl_version_number 2013-4

loop_
_space_group_symop_operation_xyz
'x, y, z'
'-x, -y, -z'

loop_
_atom_site_label
_atom_site_type_symbol
_atom_site_fract_x
_atom_site_fract_y
_atom_site_fract_z
_atom_site_U_iso_or_equiv
_atom_site_adp_type
_atom_site_occupancy
_atom_site_site_symmetry_order
_atom_site_calc_flag
_atom_site_refinement_flags_posn
_atom_site_refinement_flags_adp
_atom_site_refinement_flags_occupancy
_atom_site_disorder_assembly
_atom_site_disorder_group
Si Si 0.48946(5) 0.39916(4) 0.23214(2) 0.02935(13) Uani 1 1 d . . . . .
N1 N 0.49073(15) 0.31578(13) 0.16181(6) 0.0288(3) Uani 1 1 d . . . . .
N2 N 0.72851(17) 0.20067(14) 0.16020(7) 0.0335(3) Uani 1 1 d . . . . .
N3 N 0.50005(15) 0.30315(14) 0.30570(6) 0.0321(3) Uani 1 1 d . . . . .
N4 N 0.27153(17) 0.30755(15) 0.31314(7) 0.0364(3) Uani 1 1 d . . . . .
C1 C 0.62393(19) 0.23534(15) 0.12909(8) 0.0300(4) Uani 1 1 d . . . . .
C2 C 0.63741(19) 0.20578(16) 0.05849(8) 0.0312(4) Uani 1 1 d . . . . .
C3 C 0.6660(2) 0.07142(17) 0.03815(9) 0.0393(4) Uani 1 1 d . . . . .
H3 H 0.6807 -0.0038 0.0688 0.047 Uiso 1 1 calc R U . . .
C4 C 0.6728(2) 0.04740(19) -0.02681(9) 0.0458(5) Uani 1 1 d . . . . .
H4 H 0.6908 -0.0440 -0.0402 0.055 Uiso 1 1 calc R U . . .
C5 C 0.6536(2) 0.1557(2) -0.07215(9) 0.0459(5) Uani 1 1 d . . . . .
H5 H 0.6570 0.1390 -0.1164 0.055 Uiso 1 1 calc R U . . .
C6 C 0.6295(2) 0.2887(2) -0.05280(9) 0.0422(4) Uani 1 1 d . . . . .
H6 H 0.6182 0.3629 -0.0840 0.051 Uiso 1 1 calc R U . . .
C7 C 0.6217(2) 0.31380(17) 0.01212(8) 0.0361(4) Uani 1 1 d . . . . .
H7 H 0.6055 0.4051 0.0251 0.043 Uiso 1 1 calc R U . . .
C8 C 0.35932(19) 0.29178(17) 0.15405(8) 0.0324(4) Uani 1 1 d . . . . .
H8 H 0.2825 0.3489 0.1879 0.039 Uiso 1 1 calc R U . . .
C9 C 0.3077(2) 0.3405(2) 0.08935(9) 0.0417(4) Uani 1 1 d . . . . .
H9A H 0.3128 0.4330 0.0777 0.063 Uiso 1 1 calc R U . . .
H9B H 0.2092 0.3448 0.0932 0.063 Uiso 1 1 calc R U . . .
H9C H 0.3680 0.2750 0.0555 0.063 Uiso 1 1 calc R U . . .
C10 C 0.3715(2) 0.14053(18) 0.17069(9) 0.0416(4) Uani 1 1 d . . . . .
H10A H 0.2807 0.1297 0.1692 0.062 Uiso 1 1 calc R U . . .
H10B H 0.3953 0.1160 0.2144 0.062 Uiso 1 1 calc R U . . .
H10C H 0.4462 0.0791 0.1391 0.062 Uiso 1 1 calc R U . . .
C11 C 0.8779(12) 0.1399(12) 0.1253(8) 0.035(4) Uani 0.549(12) 1 d . . P A 1
H11 H 0.8838 0.0884 0.0859 0.042 Uiso 0.549(12) 1 calc R U P A 1
C12 C 0.9369(15) 0.2545(13) 0.1089(7) 0.091(4) Uani 0.549(12) 1 d . . P A 1
H12A H 1.0371 0.2153 0.0890 0.137 Uiso 0.549(12) 1 calc R U P A 1
H12B H 0.9287 0.3025 0.1486 0.137 Uiso 0.549(12) 1 calc R U P A 1
H12C H 0.8835 0.3206 0.0783 0.137 Uiso 0.549(12) 1 calc R U P A 1
C13 C 0.9633(10) 0.0423(9) 0.1767(4) 0.0520(16) Uani 0.549(12) 1 d . . P A 1
H13A H 1.0605 -0.0085 0.1556 0.078 Uiso 0.549(12) 1 calc R U P A 1
H13B H 0.9168 -0.0240 0.1950 0.078 Uiso 0.549(12) 1 calc R U P A 1
H13C H 0.9660 0.0985 0.2115 0.078 Uiso 0.549(12) 1 calc R U P A 1
C11B C 0.873(2) 0.1388(15) 0.1296(11) 0.050(5) Uani 0.451(12) 1 d . . P A 2
H11B H 0.8670 0.1174 0.0848 0.060 Uiso 0.451(12) 1 calc R U P A 2
C12B C 0.9507(15) 0.2415(11) 0.1197(7) 0.074(4) Uani 0.451(12) 1 d . . P A 2
H12D H 0.8976 0.3241 0.0960 0.111 Uiso 0.451(12) 1 calc R U P A 2
H12E H 1.0457 0.1981 0.0946 0.111 Uiso 0.451(12) 1 calc R U P A 2
H12F H 0.9590 0.2686 0.1620 0.111 Uiso 0.451(12) 1 calc R U P A 2
C13B C 0.9439(13) 0.0040(13) 0.1589(8) 0.097(5) Uani 0.451(12) 1 d . . P A 2
H13D H 0.8943 -0.0597 0.1548 0.146 Uiso 0.451(12) 1 calc R U P A 2
H13E H 0.9428 0.0154 0.2050 0.146 Uiso 0.451(12) 1 calc R U P A 2
H13F H 1.0424 -0.0342 0.1367 0.146 Uiso 0.451(12) 1 calc R U P A 2
C14 C 0.3737(2) 0.29464(16) 0.34278(8) 0.0336(4) Uani 1 1 d . . . . .
C15 C 0.3620(2) 0.2878(2) 0.41573(8) 0.0412(4) Uani 1 1 d . . . . .
C16 C 0.3535(3) 0.4032(3) 0.44766(10) 0.0586(6) Uani 1 1 d . . . . .
H16 H 0.3577 0.4845 0.4236 0.070 Uiso 1 1 calc R U . . .
C17 C 0.3389(3) 0.4001(4) 0.51536(13) 0.0848(9) Uani 1 1 d . . . . .
H17 H 0.3325 0.4795 0.5374 0.102 Uiso 1 1 calc R U . . .
C18 C 0.3337(3) 0.2811(4) 0.55036(12) 0.0913(10) Uani 1 1 d . . . . .
H18 H 0.3246 0.2789 0.5964 0.110 Uiso 1 1 calc R U . . .
C19 C 0.3416(3) 0.1673(3) 0.51908(12) 0.0770(8) Uani 1 1 d . . . . .
H19 H 0.3383 0.0860 0.5434 0.092 Uiso 1 1 calc R U . . .
C20 C 0.3545(2) 0.1695(2) 0.45222(10) 0.0549(6) Uani 1 1 d . . . . .
H20 H 0.3582 0.0903 0.4309 0.066 Uiso 1 1 calc R U . . .
C21 C 0.6403(2) 0.2029(2) 0.31832(8) 0.0406(4) Uani 1 1 d . . . . .
H21 H 0.7124 0.2172 0.2818 0.049 Uiso 1 1 calc R U . . .
C22 C 0.6858(3) 0.2251(3) 0.38017(10) 0.0630(6) Uani 1 1 d . . . . .
H22A H 0.7858 0.1675 0.3799 0.094 Uiso 1 1 calc R U . . .
H22B H 0.6270 0.1988 0.4178 0.094 Uiso 1 1 calc R U . . .
H22C H 0.6740 0.3232 0.3828 0.094 Uiso 1 1 calc R U . . .
C23 C 0.6483(3) 0.0523(2) 0.31352(11) 0.0550(5) Uani 1 1 d . . . . .
H23A H 0.6292 0.0390 0.2709 0.082 Uiso 1 1 calc R U . . .
H23B H 0.5774 0.0331 0.3476 0.082 Uiso 1 1 calc R U . . .
H23C H 0.7434 -0.0115 0.3190 0.082 Uiso 1 1 calc R U . . .
C24 C 0.1254(17) 0.3260(17) 0.3502(8) 0.042(4) Uani 0.549(12) 1 d . . P A 1
H24 H 0.1242 0.3336 0.3976 0.050 Uiso 0.549(12) 1 calc R U P A 1
C25 C 0.0192(7) 0.4557(8) 0.3260(5) 0.072(2) Uani 0.549(12) 1 d . . P A 1
H25A H 0.0266 0.4514 0.2788 0.109 Uiso 0.549(12) 1 calc R U P A 1
H25B H 0.0388 0.5373 0.3361 0.109 Uiso 0.549(12) 1 calc R U P A 1
H25C H -0.0769 0.4629 0.3471 0.109 Uiso 0.549(12) 1 calc R U P A 1
C26 C 0.0983(7) 0.1942(7) 0.3386(5) 0.069(2) Uani 0.549(12) 1 d . . P A 1
H26A H 0.1085 0.1825 0.2918 0.103 Uiso 0.549(12) 1 calc R U P A 1
H26B H 0.0018 0.2019 0.3595 0.103 Uiso 0.549(12) 1 calc R U P A 1
H26C H 0.1672 0.1135 0.3570 0.103 Uiso 0.549(12) 1 calc R U P A 1
C24B C 0.135(2) 0.315(2) 0.3469(9) 0.047(5) Uani 0.451(12) 1 d . . P A 2
H24B H 0.1448 0.2644 0.3896 0.056 Uiso 0.451(12) 1 calc R U P A 2
C25B C 0.0421(9) 0.4689(9) 0.3587(6) 0.072(2) Uani 0.451(12) 1 d . . P A 2
H25D H 0.0859 0.5101 0.3853 0.108 Uiso 0.451(12) 1 calc R U P A 2
H25E H -0.0527 0.4750 0.3814 0.108 Uiso 0.451(12) 1 calc R U P A 2
H25F H 0.0340 0.5194 0.3170 0.108 Uiso 0.451(12) 1 calc R U P A 2
C26B C 0.0653(8) 0.2486(11) 0.3064(5) 0.072(2) Uani 0.451(12) 1 d . . P A 2
H26D H 0.0536 0.2996 0.2650 0.108 Uiso 0.451(12) 1 calc R U P A 2
H26E H -0.0278 0.2521 0.3303 0.108 Uiso 0.451(12) 1 calc R U P A 2
H26F H 0.1260 0.1515 0.2983 0.108 Uiso 0.451(12) 1 calc R U P A 2
C27 C 0.3322(2) 0.56507(16) 0.24390(8) 0.0365(4) Uani 1 1 d . . . . .
H27A H 0.2764 0.5813 0.2083 0.044 Uiso 1 1 calc R U . . .
H27B H 0.2697 0.5626 0.2858 0.044 Uiso 1 1 calc R U . . .
C28 C 0.3969(2) 0.67688(16) 0.24330(8) 0.0349(4) Uani 1 1 d . . . . .
C29 C 0.5382(2) 0.63864(17) 0.23082(8) 0.0369(4) Uani 1 1 d . . . . .
C30 C 0.6247(2) 0.48630(16) 0.21770(9) 0.0358(4) Uani 1 1 d . . . . .
H30A H 0.6945 0.4483 0.2477 0.043 Uiso 1 1 calc R U . . .
H30B H 0.6759 0.4741 0.1724 0.043 Uiso 1 1 calc R U . . .
C31 C 0.2925(2) 0.82081(17) 0.26172(9) 0.0434(5) Uani 1 1 d . . . . .
H31A H 0.3417 0.8891 0.2518 0.052 Uiso 1 1 calc R U . . .
H31B H 0.2151 0.8470 0.2356 0.052 Uiso 1 1 calc R U . . .
C32 C 0.2301(2) 0.82512(17) 0.33333(9) 0.0400(4) Uani 1 1 d . . . . .
C33 C 0.3139(3) 0.8133(2) 0.37971(11) 0.0606(6) Uani 1 1 d . . . . .
H33 H 0.4109 0.8036 0.3661 0.073 Uiso 1 1 calc R U . . .
C34 C 0.2608(4) 0.8151(3) 0.44518(12) 0.0799(8) Uani 1 1 d . . . . .
H34 H 0.3209 0.8079 0.4758 0.096 Uiso 1 1 calc R U . . .
C35 C 0.1237(4) 0.8270(3) 0.46617(13) 0.0861(9) Uani 1 1 d . . . . .
H35 H 0.0873 0.8285 0.5113 0.103 Uiso 1 1 calc R U . . .
C36 C 0.0384(4) 0.8367(3) 0.42174(16) 0.0938(10) Uani 1 1 d . . . . .
H36 H -0.0576 0.8436 0.4362 0.113 Uiso 1 1 calc R U . . .
C37 C 0.0912(3) 0.8367(3) 0.35450(13) 0.0667(6) Uani 1 1 d . . . . .
H37 H 0.0306 0.8446 0.3239 0.080 Uiso 1 1 calc R U . . .
C38 C 0.6222(2) 0.7343(2) 0.23127(10) 0.0509(5) Uani 1 1 d . . . . .
H38A H 0.5575 0.8319 0.2287 0.061 Uiso 1 1 calc R U . . .
H38B H 0.6579 0.7207 0.2731 0.061 Uiso 1 1 calc R U . . .
C39 C 0.7468(2) 0.71046(17) 0.17629(9) 0.0403(4) Uani 1 1 d . . . . .
C40 C 0.7314(2) 0.7070(2) 0.11217(10) 0.0480(5) Uani 1 1 d . . . . .
H40 H 0.6402 0.7205 0.1024 0.058 Uiso 1 1 calc R U . . .
C41 C 0.8459(2) 0.6844(2) 0.06204(10) 0.0538(5) Uani 1 1 d . . . . .
H41 H 0.8323 0.6830 0.0185 0.065 Uiso 1 1 calc R U . . .
C42 C 0.9775(3) 0.6642(3) 0.07480(13) 0.0743(7) Uani 1 1 d . . . . .
H42 H 1.0563 0.6480 0.0405 0.089 Uiso 1 1 calc R U . . .
C43 C 0.9945(3) 0.6675(4) 0.13753(16) 0.1022(11) Uani 1 1 d . . . . .
H43 H 1.0860 0.6540 0.1468 0.123 Uiso 1 1 calc R U . . .
C44 C 0.8807(3) 0.6903(3) 0.18795(13) 0.0709(7) Uani 1 1 d . . . . .
H44 H 0.8954 0.6920 0.2313 0.085 Uiso 1 1 calc R U . . .

loop_
_atom_site_aniso_label
_atom_site_aniso_U_11
_atom_site_aniso_U_22
_atom_site_aniso_U_33
_atom_site_aniso_U_23
_atom_site_aniso_U_13
_atom_site_aniso_U_12
Si 0.0352(3) 0.0289(2) 0.0263(2) -0.00186(16) -0.00235(19) -0.01513(19)
N1 0.0304(9) 0.0282(6) 0.0283(7) -0.0040(5) -0.0024(6) -0.0114(6)
N2 0.0334(10) 0.0338(7) 0.0323(7) -0.0012(6) -0.0034(8) -0.0115(6)
N3 0.0314(9) 0.0374(7) 0.0277(7) 0.0007(6) -0.0009(6) -0.0144(6)
N4 0.0347(10) 0.0406(8) 0.0358(8) 0.0000(6) -0.0018(7) -0.0176(7)
C1 0.0367(11) 0.0254(7) 0.0286(8) -0.0005(6) -0.0038(8) -0.0126(7)
C2 0.0304(11) 0.0324(8) 0.0296(8) -0.0047(6) -0.0024(7) -0.0101(7)
C3 0.0456(12) 0.0338(8) 0.0373(9) -0.0045(7) -0.0046(9) -0.0126(8)
C4 0.0491(14) 0.0428(10) 0.0446(11) -0.0166(8) -0.0024(9) -0.0141(9)
C5 0.0463(14) 0.0618(12) 0.0299(9) -0.0121(8) -0.0018(9) -0.0190(10)
C6 0.0445(13) 0.0517(10) 0.0307(9) 0.0027(8) -0.0035(8) -0.0194(9)
C7 0.0394(12) 0.0357(8) 0.0334(9) -0.0013(7) -0.0026(8) -0.0149(8)
C8 0.0330(11) 0.0355(8) 0.0317(8) -0.0035(7) -0.0029(8) -0.0161(7)
C9 0.0397(12) 0.0498(10) 0.0398(10) 0.0007(8) -0.0099(9) -0.0194(9)
C10 0.0495(13) 0.0389(9) 0.0425(10) -0.0017(8) -0.0030(9) -0.0249(9)
C11 0.014(5) 0.048(6) 0.032(5) -0.001(4) -0.006(4) 0.005(3)
C12 0.055(6) 0.100(6) 0.105(6) 0.043(5) 0.007(5) -0.029(4)
C13 0.036(3) 0.053(4) 0.056(3) 0.010(2) -0.010(2) -0.004(2)
C11B 0.063(10) 0.051(8) 0.041(7) -0.009(5) 0.006(6) -0.031(6)
C12B 0.038(5) 0.060(5) 0.122(9) -0.048(6) 0.027(6) -0.025(4)
C13B 0.046(6) 0.069(7) 0.142(12) 0.029(7) 0.013(6) -0.001(4)
C14 0.0391(11) 0.0316(8) 0.0299(8) 0.0008(6) -0.0021(8) -0.0143(7)
C15 0.0338(12) 0.0573(11) 0.0301(9) 0.0026(8) -0.0002(8) -0.0162(9)
C16 0.0596(16) 0.0753(14) 0.0398(11) -0.0127(10) -0.0022(11) -0.0228(12)
C17 0.072(2) 0.129(2) 0.0489(14) -0.0365(16) -0.0006(13) -0.0259(17)
C18 0.064(2) 0.161(3) 0.0291(12) 0.0073(17) -0.0029(12) -0.0197(19)
C19 0.0505(17) 0.117(2) 0.0429(13) 0.0328(15) -0.0011(12) -0.0163(15)
C20 0.0420(14) 0.0706(13) 0.0441(11) 0.0183(10) -0.0024(10) -0.0168(11)
C21 0.0321(12) 0.0567(11) 0.0303(9) 0.0041(8) -0.0045(8) -0.0138(9)
C22 0.0462(15) 0.1038(18) 0.0406(11) -0.0026(11) -0.0111(11) -0.0262(13)
C23 0.0514(14) 0.0457(11) 0.0575(13) 0.0125(9) -0.0058(11) -0.0093(9)
C24 0.026(6) 0.056(6) 0.050(7) -0.003(4) 0.000(4) -0.025(5)
C25 0.045(3) 0.074(3) 0.089(5) 0.022(4) -0.009(3) -0.016(2)
C26 0.052(4) 0.070(4) 0.091(5) -0.012(3) 0.006(3) -0.038(3)
C24B 0.046(9) 0.052(7) 0.031(6) 0.005(5) 0.003(5) -0.010(5)
C25B 0.047(4) 0.080(4) 0.081(6) 0.003(4) -0.002(4) -0.016(3)
C26B 0.049(4) 0.090(6) 0.091(6) -0.007(4) -0.009(4) -0.042(4)
C27 0.0463(12) 0.0334(8) 0.0333(9) -0.0019(7) -0.0066(8) -0.0176(8)
C28 0.0488(13) 0.0305(8) 0.0254(8) -0.0006(6) -0.0027(8) -0.0158(8)
C29 0.0535(14) 0.0322(8) 0.0291(8) -0.0032(7) -0.0006(8) -0.0225(8)
C30 0.0393(11) 0.0323(8) 0.0367(9) -0.0056(7) 0.0014(8) -0.0162(8)
C31 0.0584(14) 0.0309(8) 0.0372(10) -0.0005(7) -0.0057(9) -0.0123(8)
C32 0.0434(13) 0.0294(8) 0.0416(10) -0.0071(7) -0.0025(9) -0.0065(8)
C33 0.0578(16) 0.0772(15) 0.0454(12) -0.0125(11) -0.0071(11) -0.0203(12)
C34 0.094(3) 0.097(2) 0.0425(13) -0.0159(12) -0.0112(15) -0.0221(17)
C35 0.104(3) 0.0914(19) 0.0455(14) -0.0164(13) 0.0137(16) -0.0224(18)
C36 0.062(2) 0.115(2) 0.090(2) -0.0239(18) 0.0291(18) -0.0301(18)
C37 0.0542(18) 0.0767(15) 0.0653(15) -0.0131(12) -0.0060(13) -0.0177(12)
C38 0.0678(16) 0.0443(10) 0.0496(11) -0.0103(9) 0.0034(10) -0.0347(10)
C39 0.0493(13) 0.0302(8) 0.0467(10) 0.0028(7) -0.0082(9) -0.0210(8)
C40 0.0453(14) 0.0558(11) 0.0487(11) 0.0114(9) -0.0138(10) -0.0243(10)
C41 0.0553(16) 0.0622(12) 0.0441(11) 0.0127(10) -0.0096(11) -0.0232(11)
C42 0.0487(18) 0.103(2) 0.0684(16) -0.0120(14) 0.0007(13) -0.0259(14)
C43 0.0413(19) 0.174(3) 0.088(2) -0.036(2) -0.0140(17) -0.0247(18)
C44 0.0587(18) 0.0968(18) 0.0579(14) -0.0149(13) -0.0199(14) -0.0199(14)

loop_
_atom_type_symbol
_atom_type_description
_atom_type_scat_dispersion_real
_atom_type_scat_dispersion_imag
_atom_type_scat_source
C C 0.0033 0.0016 'International Tables Vol C Tables 4.2.6.8 and 6.1.1.4'
H H 0.0000 0.0000 'International Tables Vol C Tables 4.2.6.8 and 6.1.1.4'
N N 0.0061 0.0033 'International Tables Vol C Tables 4.2.6.8 and 6.1.1.4'
Si Si 0.0817 0.0704 'International Tables Vol C Tables 4.2.6.8 and 6.1.1.4'

loop_
_geom_angle_atom_site_label_1
_geom_angle_atom_site_label_2
_geom_angle_atom_site_label_3
_geom_angle
N3 Si N1 118.36(6)
N3 Si C30 110.02(8)
N1 Si C30 111.32(8)
N3 Si C27 109.40(8)
N1 Si C27 110.26(8)
C30 Si C27 94.99(8)
C1 N1 C8 121.19(13)
C1 N1 Si 116.49(11)
C8 N1 Si 118.57(11)
C1 N2 C11B 122.7(7)
C1 N2 C11 120.4(5)
C14 N3 C21 120.08(13)
C14 N3 Si 118.19(11)
C21 N3 Si 119.51(11)
C14 N4 C24B 122.1(7)
C14 N4 C24 120.8(6)
N2 C1 N1 117.12(15)
N2 C1 C2 124.39(16)
N1 C1 C2 118.28(14)
C3 C2 C7 118.87(15)
C3 C2 C1 121.19(14)
C7 C2 C1 119.94(14)
C4 C3 C2 120.21(16)
C5 C4 C3 120.46(16)
C4 C5 C6 119.77(17)
C5 C6 C7 120.15(16)
C6 C7 C2 120.48(16)
N1 C8 C9 115.72(13)
N1 C8 C10 111.18(14)
C9 C8 C10 111.85(14)
C12 C11 N2 108.5(9)
C12 C11 C13 106.6(9)
N2 C11 C13 105.3(11)
N2 C11B C13B 112.2(15)
N2 C11B C12B 112.0(12)
C13B C11B C12B 116.7(12)
N4 C14 N3 117.91(15)
N4 C14 C15 124.00(17)
N3 C14 C15 117.68(15)
C16 C15 C20 119.03(19)
C16 C15 C14 119.13(17)
C20 C15 C14 121.80(18)
C15 C16 C17 119.9(2)
C18 C17 C16 120.0(3)
C19 C18 C17 120.3(2)
C18 C19 C20 120.4(2)
C19 C20 C15 120.4(2)
N3 C21 C22 115.53(17)
N3 C21 C23 110.92(15)
C22 C21 C23 111.80(17)
N4 C24 C25 109.5(9)
N4 C24 C26 105.3(12)
C25 C24 C26 112.7(8)
N4 C24B C25B 109.1(11)
N4 C24B C26B 109.7(15)
C25B C24B C26B 109.9(12)
C28 C27 Si 104.26(13)
C29 C28 C31 126.35(16)
C29 C28 C27 117.85(15)
C31 C28 C27 115.66(17)
C28 C29 C30 118.21(15)
C28 C29 C38 125.41(17)
C30 C29 C38 116.33(17)
C29 C30 Si 104.19(13)
C32 C31 C28 110.96(14)
C37 C32 C33 117.7(2)
C37 C32 C31 121.86(19)
C33 C32 C31 120.4(2)
C34 C33 C32 121.8(3)
C35 C34 C33 120.6(3)
C34 C35 C36 119.2(3)
C35 C36 C37 120.7(3)
C32 C37 C36 120.0(3)
C39 C38 C29 113.95(15)
C44 C39 C40 117.1(2)
C44 C39 C38 121.24(19)
C40 C39 C38 121.67(18)
C41 C40 C39 121.47(19)
C42 C41 C40 120.4(2)
C41 C42 C43 118.9(3)
C42 C43 C44 121.1(3)
C39 C44 C43 121.0(2)

loop_
_geom_bond_atom_site_label_1
_geom_bond_atom_site_label_2
_geom_bond_distance
Si N3 1.7569(14)
Si N1 1.7651(14)
Si C30 1.8699(18)
Si C27 1.8773(19)
N1 C1 1.398(2)
N1 C8 1.489(2)
N2 C1 1.281(2)
N2 C11B 1.43(2)
N2 C11 1.497(15)
N3 C14 1.406(2)
N3 C21 1.491(2)
N4 C14 1.273(2)
N4 C24B 1.42(2)
N4 C24 1.504(16)
C1 C2 1.508(2)
C2 C3 1.396(2)
C2 C7 1.397(2)
C3 C4 1.389(3)
C4 C5 1.384(3)
C5 C6 1.385(3)
C6 C7 1.389(2)
C8 C9 1.525(2)
C8 C10 1.532(2)
C11 C12 1.496(18)
C11 C13 1.571(12)
C11B C13B 1.459(17)
C11B C12B 1.52(2)
C14 C15 1.509(2)
C15 C16 1.383(3)
C15 C20 1.400(3)
C16 C17 1.397(3)
C17 C18 1.385(4)
C18 C19 1.363(4)
C19 C20 1.382(3)
C21 C22 1.517(3)
C21 C23 1.535(3)
C24 C25 1.507(17)
C24 C26 1.528(14)
C24B C25B 1.54(2)
C24B C26B 1.54(2)
C27 C28 1.518(2)
C28 C29 1.335(3)
C28 C31 1.516(2)
C29 C30 1.520(2)
C29 C38 1.523(2)
C31 C32 1.516(3)
C32 C37 1.372(3)
C32 C33 1.381(3)
C33 C34 1.378(3)
C34 C35 1.353(4)
C35 C36 1.364(5)
C36 C37 1.412(4)
C38 C39 1.514(3)
C39 C44 1.374(3)
C39 C40 1.387(3)
C40 C41 1.385(3)
C41 C42 1.360(3)
C42 C43 1.362(4)
C43 C44 1.385(4)

loop_
_geom_torsion_atom_site_label_1
_geom_torsion_atom_site_label_2
_geom_torsion_atom_site_label_3
_geom_torsion_atom_site_label_4
_geom_torsion
N3 Si N1 C1 -82.90(12)
C30 Si N1 C1 46.02(13)
C27 Si N1 C1 150.11(11)
N3 Si N1 C8 75.59(13)
C30 Si N1 C8 -155.49(11)
C27 Si N1 C8 -51.40(12)
N1 Si N3 C14 -84.77(14)
C30 Si N3 C14 145.71(12)
C27 Si N3 C14 42.62(14)
N1 Si N3 C21 78.33(14)
C30 Si N3 C21 -51.19(14)
C27 Si N3 C21 -154.28(12)
C11B N2 C1 N1 -169.5(7)
C11 N2 C1 N1 -167.7(6)
C11B N2 C1 C2 5.0(8)
C11 N2 C1 C2 6.8(6)
C8 N1 C1 N2 -141.09(14)
Si N1 C1 N2 16.80(17)
C8 N1 C1 C2 44.03(19)
Si N1 C1 C2 -158.09(10)
N2 C1 C2 C3 73.0(2)
N1 C1 C2 C3 -112.55(18)
N2 C1 C2 C7 -106.85(19)
N1 C1 C2 C7 67.6(2)
C7 C2 C3 C4 -2.5(3)
C1 C2 C3 C4 177.65(18)
C2 C3 C4 C5 1.0(3)
C3 C4 C5 C6 1.0(3)
C4 C5 C6 C7 -1.3(3)
C5 C6 C7 C2 -0.3(3)
C3 C2 C7 C6 2.2(3)
C1 C2 C7 C6 -178.00(17)
C1 N1 C8 C9 -73.43(19)
Si N1 C8 C9 129.13(14)
C1 N1 C8 C10 55.61(19)
Si N1 C8 C10 -101.83(14)
C1 N2 C11 C12 95.5(9)
C11B N2 C11 C12 -117(24)
C1 N2 C11 C13 -150.7(5)
C11B N2 C11 C13 -4(23)
C1 N2 C11B C13B -122.4(12)
C11 N2 C11B C13B -156(24)
C1 N2 C11B C12B 104.1(12)
C11 N2 C11B C12B 70(23)
C24B N4 C14 N3 -173.2(10)
C24 N4 C14 N3 -168.7(7)
C24B N4 C14 C15 -0.7(10)
C24 N4 C14 C15 3.8(7)
C21 N3 C14 N4 -136.65(16)
Si N3 C14 N4 26.3(2)
C21 N3 C14 C15 50.4(2)
Si N3 C14 C15 -146.59(13)
N4 C14 C15 C16 -104.2(2)
N3 C14 C15 C16 68.2(2)
N4 C14 C15 C20 73.5(3)
N3 C14 C15 C20 -114.0(2)
C20 C15 C16 C17 0.5(3)
C14 C15 C16 C17 178.3(2)
C15 C16 C17 C18 0.4(4)
C16 C17 C18 C19 -0.5(4)
C17 C18 C19 C20 -0.2(4)
C18 C19 C20 C15 1.1(4)
C16 C15 C20 C19 -1.2(3)
C14 C15 C20 C19 -179.0(2)
C14 N3 C21 C22 -73.0(2)
Si N3 C21 C22 124.27(16)
C14 N3 C21 C23 55.6(2)
Si N3 C21 C23 -107.17(15)
C14 N4 C24 C25 125.1(9)
C24B N4 C24 C25 -126(18)
C14 N4 C24 C26 -113.5(8)
C24B N4 C24 C26 -4(16)
C14 N4 C24B C25B 91.8(11)
C24 N4 C24B C25B 19(16)
C14 N4 C24B C26B -147.8(8)
C24 N4 C24B C26B 139(18)
N3 Si C27 C28 107.05(11)
N1 Si C27 C28 -121.13(11)
C30 Si C27 C28 -6.22(12)
Si C27 C28 C29 4.56(18)
Si C27 C28 C31 -171.42(11)
C31 C28 C29 C30 175.84(15)
C27 C28 C29 C30 0.3(2)
C31 C28 C29 C38 -1.4(3)
C27 C28 C29 C38 -176.95(16)
C28 C29 C30 Si -5.06(18)
C38 C29 C30 Si 172.47(13)
N3 Si C30 C29 -106.40(12)
N1 Si C30 C29 120.38(11)
C27 Si C30 C29 6.35(12)
C29 C28 C31 C32 -105.6(2)
C27 C28 C31 C32 70.0(2)
C28 C31 C32 C37 -109.1(2)
C28 C31 C32 C33 68.9(2)
C37 C32 C33 C34 -1.1(3)
C31 C32 C33 C34 -179.2(2)
C32 C33 C34 C35 0.8(4)
C33 C34 C35 C36 0.2(5)
C34 C35 C36 C37 -1.0(5)
C33 C32 C37 C36 0.3(3)
C31 C32 C37 C36 178.4(2)
C35 C36 C37 C32 0.8(4)
C28 C29 C38 C39 -138.73(19)
C30 C29 C38 C39 43.9(2)
C29 C38 C39 C44 -128.3(2)
C29 C38 C39 C40 51.2(2)
C44 C39 C40 C41 -0.1(3)
C38 C39 C40 C41 -179.62(17)
C39 C40 C41 C42 0.3(3)
C40 C41 C42 C43 -0.4(4)
C41 C42 C43 C44 0.3(5)
C40 C39 C44 C43 0.0(4)
C38 C39 C44 C43 179.5(3)
C42 C43 C44 C39 -0.1(5)
